data_7055689
loop_
_publ_author_name
'Hong, Min'
'Chang, Guoliang'
'Li, Rui'
'Niu, Meiju'

_publ_section_title
;
 Anti-proliferative activity and DNA/BSA interactions of five mono- or
 di-organotin(iv) compounds derived from
 2-hydroxy-N&#x2032;-[(2-hydroxy-3-methoxyphenyl)methylidene]-benzohydrazone
;
_journal_issue 9
_journal_name_full 'New J. Chem.'
_journal_page_first 7889
_journal_paper_doi 10.1039/C6NJ00525J
_journal_volume 40
_journal_year 2016
_chemical_formula_sum 'C23 H30 N2 O4 Sn'
_chemical_formula_weight 517.18
_chemical_name_systematic
; 
 ? 
;
_space_group_IT_number 2
_symmetry_cell_setting triclinic
_symmetry_space_group_name_Hall '-P 1'
_symmetry_space_group_name_H-M 'P -1'
_atom_sites_solution_hydrogens geom
_atom_sites_solution_primary direct
_atom_sites_solution_secondary difmap
_audit_creation_method SHELXL-97
_audit_update_record
;
2016-07-11 deposited with the CCDC.
2016-07-15 downloaded from the CCDC.
;
_cell_angle_alpha 101.831(2)
_cell_angle_beta 92.7320(10)
_cell_angle_gamma 91.7310(10)
_cell_formula_units_Z 2
_cell_length_a 9.8785(8)
_cell_length_b 10.6535(9)
_cell_length_c 10.9811(9)
_cell_measurement_reflns_used 3905
_cell_measurement_temperature 298(2)
_cell_measurement_theta_max 27.817
_cell_measurement_theta_min 2.7275
_cell_volume 1128.88(16)
_computing_cell_refinement 'Bruker SMART'
_computing_data_collection 'Bruker SMART'
_computing_data_reduction 'Bruker SHELXTL'
_computing_molecular_graphics 'Bruker SHELXTL'
_computing_publication_material 'Bruker SHELXTL'
_computing_structure_refinement 'SHELXL-97 (Sheldrick, 1997)'
_computing_structure_solution 'SHELXS-97 (Sheldrick, 1990)'
_diffrn_ambient_temperature 298(2)
_diffrn_measured_fraction_theta_full 0.982
_diffrn_measured_fraction_theta_max 0.982
_diffrn_measurement_device_type 'CCD area detector'
_diffrn_measurement_method 'phi and omega scans'
_diffrn_radiation_monochromator graphite
_diffrn_radiation_source 'fine-focus sealed tube'
_diffrn_radiation_type MoK\a
_diffrn_radiation_wavelength 0.71073
_diffrn_reflns_av_R_equivalents 0.0328
_diffrn_reflns_av_unetI/netI 0.0399
_diffrn_reflns_limit_h_max 11
_diffrn_reflns_limit_h_min -11
_diffrn_reflns_limit_k_max 12
_diffrn_reflns_limit_k_min -8
_diffrn_reflns_limit_l_max 12
_diffrn_reflns_limit_l_min -13
_diffrn_reflns_number 5754
_diffrn_reflns_theta_full 25.02
_diffrn_reflns_theta_max 25.02
_diffrn_reflns_theta_min 2.73
_exptl_absorpt_coefficient_mu 1.163
_exptl_absorpt_correction_T_max 0.6729
_exptl_absorpt_correction_T_min 0.6409
_exptl_absorpt_correction_type multi-scan
_exptl_absorpt_process_details sadabs
_exptl_crystal_colour yellow
_exptl_crystal_density_diffrn 1.522
_exptl_crystal_density_method 'not measured'
_exptl_crystal_description block
_exptl_crystal_F_000 528
_exptl_crystal_size_max 0.42
_exptl_crystal_size_mid 0.40
_exptl_crystal_size_min 0.37
_refine_diff_density_max 1.113
_refine_diff_density_min -0.722
_refine_diff_density_rms 0.097
_refine_ls_extinction_method none
_refine_ls_goodness_of_fit_ref 1.046
_refine_ls_hydrogen_treatment constr
_refine_ls_matrix_type full
_refine_ls_number_parameters 275
_refine_ls_number_reflns 3906
_refine_ls_number_restraints 0
_refine_ls_restrained_S_all 1.046
_refine_ls_R_factor_all 0.0410
_refine_ls_R_factor_gt 0.0344
_refine_ls_shift/su_max 0.001
_refine_ls_shift/su_mean 0.000
_refine_ls_structure_factor_coef Fsqd
_refine_ls_weighting_details 'calc w=1/[\s^2^(Fo^2^)+(0.0637P)^2^+0.0000P] where P=(Fo^2^+2Fc^2^)/3'
_refine_ls_weighting_scheme calc
_refine_ls_wR_factor_gt 0.0912
_refine_ls_wR_factor_ref 0.0964
_reflns_number_gt 3445
_reflns_number_total 3906
_reflns_threshold_expression >2sigma(I)
_cod_data_source_file c6nj00525j2.cif
_cod_data_source_block 150603d
_cod_depositor_comments
;
The following automatic conversions were performed:

'_symmetry_cell_setting' value 'Triclinic' changed to 'triclinic'
according to
/usr/data/users/saulius/crontab/automatic-downloads/rss-feeds/RSC/lib/dictionaries/cif_core.dic
dictionary named 'cif_core.dic' version 2.4.2 from 2011-04-26.

Automatic conversion script
Id: cif_fix_values 4268 2015-11-12 08:31:59Z antanas 

 Adding full bibliography for 7055687--7055691.cif.
;
_cod_original_sg_symbol_H-M 'P-1   '
_cod_database_code 7055689

loop_
_symmetry_equiv_pos_as_xyz
'x, y, z'
'-x, -y, -z'

loop_
_atom_site_label
_atom_site_type_symbol
_atom_site_fract_x
_atom_site_fract_y
_atom_site_fract_z
_atom_site_U_iso_or_equiv
_atom_site_adp_type
_atom_site_occupancy
_atom_site_symmetry_multiplicity
_atom_site_calc_flag
_atom_site_refinement_flags
Sn1 Sn 1.02997(2) 0.32790(2) 0.39104(2) 0.03449(12) Uani 1 1 d .
O1 O 1.2205(4) 0.0443(3) -0.0349(3) 0.0654(9) Uani 1 1 d .
H1 H 1.1577 0.0910 -0.0133 0.098 Uiso 1 1 calc R
O2 O 1.0780(3) 0.1248(3) 0.3233(2) 0.0477(7) Uani 1 1 d .
O3 O 0.9647(2) 0.5123(2) 0.3622(2) 0.0365(6) Uani 1 1 d .
O4 O 0.8804(3) 0.7514(2) 0.3916(2) 0.0452(7) Uani 1 1 d .
N1 N 1.0628(3) 0.1669(3) 0.1270(3) 0.0388(7) Uani 1 1 d .
N2 N 1.0056(3) 0.2798(3) 0.1854(3) 0.0356(7) Uani 1 1 d .
C1 C 1.2025(4) -0.1059(4) 0.2347(4) 0.0482(10) Uani 1 1 d .
H1A H 1.1600 -0.0979 0.3095 0.058 Uiso 1 1 calc R
C2 C 1.2871(5) -0.2045(4) 0.2010(4) 0.0570(11) Uani 1 1 d .
H2 H 1.3000 -0.2638 0.2515 0.068 Uiso 1 1 calc R
C3 C 1.3533(5) -0.2156(4) 0.0916(4) 0.0604(12) Uani 1 1 d .
H3 H 1.4150 -0.2797 0.0706 0.073 Uiso 1 1 calc R
C4 C 1.3285(5) -0.1330(4) 0.0145(4) 0.0587(12) Uani 1 1 d .
H4 H 1.3713 -0.1431 -0.0603 0.070 Uiso 1 1 calc R
C5 C 1.2400(4) -0.0335(4) 0.0457(4) 0.0445(9) Uani 1 1 d .
C6 C 1.1779(4) -0.0163(3) 0.1597(3) 0.0388(8) Uani 1 1 d .
C7 C 1.1004(4) 0.0971(3) 0.2069(3) 0.0385(8) Uani 1 1 d .
C8 C 0.9468(4) 0.3421(3) 0.1107(3) 0.0362(8) Uani 1 1 d .
H8 H 0.9389 0.3020 0.0269 0.043 Uiso 1 1 calc R
C9 C 0.8919(3) 0.4676(3) 0.1434(3) 0.0343(8) Uani 1 1 d .
C10 C 0.8278(4) 0.5133(4) 0.0445(3) 0.0413(9) Uani 1 1 d .
H10 H 0.8188 0.4602 -0.0342 0.050 Uiso 1 1 calc R
C11 C 0.7796(4) 0.6318(4) 0.0612(3) 0.0444(9) Uani 1 1 d .
H11 H 0.7354 0.6591 -0.0049 0.053 Uiso 1 1 calc R
C12 C 0.7959(4) 0.7132(4) 0.1771(3) 0.0406(8) Uani 1 1 d .
H12 H 0.7639 0.7958 0.1885 0.049 Uiso 1 1 calc R
C13 C 0.8589(4) 0.6725(3) 0.2746(3) 0.0349(8) Uani 1 1 d .
C14 C 0.9067(3) 0.5480(3) 0.2640(3) 0.0319(7) Uani 1 1 d .
C15 C 0.8346(7) 0.8794(4) 0.4033(4) 0.0794(18) Uani 1 1 d .
H15A H 0.8809 0.9215 0.3469 0.119 Uiso 1 1 calc R
H15B H 0.8535 0.9260 0.4872 0.119 Uiso 1 1 calc R
H15C H 0.7387 0.8764 0.3835 0.119 Uiso 1 1 calc R
C16 C 1.2378(3) 0.3867(4) 0.4166(3) 0.0384(8) Uani 1 1 d .
H16A H 1.2487 0.4622 0.4834 0.046 Uiso 1 1 calc R
H16B H 1.2886 0.3191 0.4422 0.046 Uiso 1 1 calc R
C17 C 1.2971(4) 0.4174(4) 0.3011(3) 0.0425(9) Uani 1 1 d .
H17A H 1.2920 0.3404 0.2359 0.051 Uiso 1 1 calc R
H17B H 1.2429 0.4811 0.2722 0.051 Uiso 1 1 calc R
C18 C 1.4423(4) 0.4673(5) 0.3225(4) 0.0513(10) Uani 1 1 d .
H18A H 1.4932 0.4110 0.3651 0.062 Uiso 1 1 calc R
H18B H 1.4453 0.5516 0.3768 0.062 Uiso 1 1 calc R
C19 C 1.5101(5) 0.4767(6) 0.2043(5) 0.0743(15) Uani 1 1 d .
H19A H 1.5152 0.3925 0.1532 0.111 Uiso 1 1 calc R
H19B H 1.5999 0.5144 0.2247 0.111 Uiso 1 1 calc R
H19C H 1.4582 0.5293 0.1597 0.111 Uiso 1 1 calc R
C20 C 0.8483(4) 0.2666(4) 0.4583(3) 0.0400(8) Uani 1 1 d .
H20A H 0.8692 0.2020 0.5062 0.048 Uiso 1 1 calc R
H20B H 0.8129 0.3390 0.5146 0.048 Uiso 1 1 calc R
C21 C 0.7393(4) 0.2122(4) 0.3602(4) 0.0461(9) Uani 1 1 d .
H21A H 0.7756 0.1435 0.3001 0.055 Uiso 1 1 calc R
H21B H 0.7121 0.2786 0.3165 0.055 Uiso 1 1 calc R
C22 C 0.6155(4) 0.1606(4) 0.4144(4) 0.0552(11) Uani 1 1 d .
H22A H 0.6444 0.0994 0.4637 0.066 Uiso 1 1 calc R
H22B H 0.5757 0.2310 0.4698 0.066 Uiso 1 1 calc R
C23 C 0.5085(5) 0.0963(7) 0.3175(6) 0.094(2) Uani 1 1 d .
H23A H 0.4786 0.1563 0.2686 0.141 Uiso 1 1 calc R
H23B H 0.4330 0.0675 0.3579 0.141 Uiso 1 1 calc R
H23C H 0.5458 0.0242 0.2642 0.141 Uiso 1 1 calc R

loop_
_atom_site_aniso_label
_atom_site_aniso_U_11
_atom_site_aniso_U_22
_atom_site_aniso_U_33
_atom_site_aniso_U_23
_atom_site_aniso_U_13
_atom_site_aniso_U_12
Sn1 0.03582(17) 0.03338(17) 0.03618(17) 0.01022(11) 0.00624(10) 0.00437(10)
O1 0.100(3) 0.0547(19) 0.0518(18) 0.0253(15) 0.0307(17) 0.0302(18)
O2 0.0742(19) 0.0377(15) 0.0333(14) 0.0086(11) 0.0123(13) 0.0149(13)
O3 0.0441(14) 0.0330(13) 0.0336(13) 0.0098(11) -0.0032(11) 0.0078(11)
O4 0.0687(18) 0.0332(14) 0.0340(14) 0.0075(11) -0.0039(12) 0.0137(13)
N1 0.0473(18) 0.0335(17) 0.0350(16) 0.0046(13) 0.0010(13) 0.0077(14)
N2 0.0373(16) 0.0323(16) 0.0378(16) 0.0070(13) 0.0063(13) 0.0036(13)
C1 0.068(3) 0.037(2) 0.039(2) 0.0058(17) 0.0077(19) 0.0075(19)
C2 0.088(3) 0.034(2) 0.050(2) 0.0096(19) 0.000(2) 0.016(2)
C3 0.080(3) 0.040(2) 0.061(3) 0.005(2) 0.009(2) 0.020(2)
C4 0.080(3) 0.049(3) 0.049(2) 0.008(2) 0.017(2) 0.022(2)
C5 0.061(2) 0.033(2) 0.040(2) 0.0066(17) 0.0063(18) 0.0070(18)
C6 0.054(2) 0.0275(18) 0.0336(18) 0.0034(15) -0.0001(16) 0.0026(16)
C7 0.045(2) 0.0305(19) 0.039(2) 0.0055(16) 0.0028(16) -0.0018(15)
C8 0.0383(19) 0.037(2) 0.0327(18) 0.0048(16) 0.0030(15) 0.0011(15)
C9 0.0324(17) 0.0371(19) 0.0353(18) 0.0113(16) 0.0024(14) 0.0036(15)
C10 0.050(2) 0.044(2) 0.0296(18) 0.0082(16) 0.0006(16) 0.0043(18)
C11 0.053(2) 0.051(2) 0.0345(19) 0.0200(18) -0.0036(16) 0.0075(19)
C12 0.046(2) 0.038(2) 0.041(2) 0.0166(17) 0.0018(16) 0.0074(16)
C13 0.0417(19) 0.0336(19) 0.0310(18) 0.0100(15) 0.0051(15) 0.0010(15)
C14 0.0285(17) 0.0372(19) 0.0332(18) 0.0139(15) 0.0038(14) 0.0034(14)
C15 0.148(5) 0.044(3) 0.044(2) 0.003(2) -0.016(3) 0.038(3)
C16 0.0313(18) 0.048(2) 0.0369(19) 0.0102(17) 0.0007(15) 0.0074(16)
C17 0.041(2) 0.053(2) 0.0348(19) 0.0112(18) 0.0038(16) 0.0014(17)
C18 0.040(2) 0.061(3) 0.054(2) 0.014(2) 0.0036(18) -0.0008(19)
C19 0.053(3) 0.100(4) 0.079(3) 0.037(3) 0.018(2) -0.003(3)
C20 0.047(2) 0.041(2) 0.0333(19) 0.0096(16) 0.0074(16) -0.0021(16)
C21 0.042(2) 0.049(2) 0.047(2) 0.0102(19) 0.0010(17) 0.0001(18)
C22 0.045(2) 0.052(3) 0.068(3) 0.013(2) 0.005(2) -0.0060(19)
C23 0.061(3) 0.105(5) 0.104(4) -0.002(4) -0.001(3) -0.027(3)

loop_
_atom_type_symbol
_atom_type_description
_atom_type_scat_dispersion_real
_atom_type_scat_dispersion_imag
_atom_type_scat_source
C C 0.0033 0.0016 'International Tables Vol C Tables 4.2.6.8 and 6.1.1.4'
H H 0.0000 0.0000 'International Tables Vol C Tables 4.2.6.8 and 6.1.1.4'
N N 0.0061 0.0033 'International Tables Vol C Tables 4.2.6.8 and 6.1.1.4'
O O 0.0106 0.0060 'International Tables Vol C Tables 4.2.6.8 and 6.1.1.4'
Sn Sn -0.6537 1.4246 'International Tables Vol C Tables 4.2.6.8 and 6.1.1.4'

loop_
_geom_angle_atom_site_label_1
_geom_angle_atom_site_label_2
_geom_angle_atom_site_label_3
_geom_angle
C20 Sn1 C16 151.37(15)
C20 Sn1 O3 97.67(13)
C16 Sn1 O3 94.06(12)
C20 Sn1 N2 106.74(12)
C16 Sn1 N2 100.70(12)
O3 Sn1 N2 81.92(10)
C20 Sn1 O2 89.36(13)
C16 Sn1 O2 92.20(13)
O3 Sn1 O2 152.45(10)
N2 Sn1 O2 70.55(10)
C5 O1 H1 109.5
C7 O2 Sn1 113.6(2)
C14 O3 Sn1 131.9(2)
C13 O4 C15 115.8(3)
C7 N1 N2 111.8(3)
C8 N2 N1 114.6(3)
C8 N2 Sn1 129.2(2)
N1 N2 Sn1 116.2(2)
C2 C1 C6 121.9(4)
C2 C1 H1A 119.1
C6 C1 H1A 119.1
C1 C2 C3 119.6(4)
C1 C2 H2 120.2
C3 C2 H2 120.2
C4 C3 C2 120.2(4)
C4 C3 H3 119.9
C2 C3 H3 119.9
C3 C4 C5 121.1(4)
C3 C4 H4 119.5
C5 C4 H4 119.5
O1 C5 C4 117.8(4)
O1 C5 C6 122.7(3)
C4 C5 C6 119.5(4)
C5 C6 C1 117.7(3)
C5 C6 C7 122.3(3)
C1 C6 C7 119.8(3)
O2 C7 N1 124.0(3)
O2 C7 C6 118.8(3)
N1 C7 C6 117.1(3)
N2 C8 C9 126.7(3)
N2 C8 H8 116.6
C9 C8 H8 116.6
C10 C9 C14 119.7(3)
C10 C9 C8 115.8(3)
C14 C9 C8 124.3(3)
C11 C10 C9 121.6(3)
C11 C10 H10 119.2
C9 C10 H10 119.2
C10 C11 C12 119.8(3)
C10 C11 H11 120.1
C12 C11 H11 120.1
C13 C12 C11 120.1(3)
C13 C12 H12 119.9
C11 C12 H12 119.9
C12 C13 O4 122.2(3)
C12 C13 C14 122.7(3)
O4 C13 C14 115.1(3)
O3 C14 C13 120.3(3)
O3 C14 C9 123.6(3)
C13 C14 C9 116.0(3)
O4 C15 H15A 109.5
O4 C15 H15B 109.5
H15A C15 H15B 109.5
O4 C15 H15C 109.5
H15A C15 H15C 109.5
H15B C15 H15C 109.5
C17 C16 Sn1 113.6(2)
C17 C16 H16A 108.8
Sn1 C16 H16A 108.8
C17 C16 H16B 108.8
Sn1 C16 H16B 108.8
H16A C16 H16B 107.7
C18 C17 C16 113.1(3)
C18 C17 H17A 109.0
C16 C17 H17A 109.0
C18 C17 H17B 109.0
C16 C17 H17B 109.0
H17A C17 H17B 107.8
C17 C18 C19 113.6(4)
C17 C18 H18A 108.8
C19 C18 H18A 108.8
C17 C18 H18B 108.8
C19 C18 H18B 108.8
H18A C18 H18B 107.7
C18 C19 H19A 109.5
C18 C19 H19B 109.5
H19A C19 H19B 109.5
C18 C19 H19C 109.5
H19A C19 H19C 109.5
H19B C19 H19C 109.5
C21 C20 Sn1 115.3(2)
C21 C20 H20A 108.5
Sn1 C20 H20A 108.5
C21 C20 H20B 108.5
Sn1 C20 H20B 108.5
H20A C20 H20B 107.5
C20 C21 C22 112.4(3)
C20 C21 H21A 109.1
C22 C21 H21A 109.1
C20 C21 H21B 109.1
C22 C21 H21B 109.1
H21A C21 H21B 107.8
C23 C22 C21 113.8(4)
C23 C22 H22A 108.8
C21 C22 H22A 108.8
C23 C22 H22B 108.8
C21 C22 H22B 108.8
H22A C22 H22B 107.7
C22 C23 H23A 109.5
C22 C23 H23B 109.5
H23A C23 H23B 109.5
C22 C23 H23C 109.5
H23A C23 H23C 109.5
H23B C23 H23C 109.5

loop_
_geom_bond_atom_site_label_1
_geom_bond_atom_site_label_2
_geom_bond_distance
Sn1 C20 2.109(4)
Sn1 C16 2.117(3)
Sn1 O3 2.165(2)
Sn1 N2 2.211(3)
Sn1 O2 2.213(3)
O1 C5 1.342(5)
O1 H1 0.8200
O2 C7 1.282(4)
O3 C14 1.325(4)
O4 C13 1.387(4)
O4 C15 1.432(5)
N1 C7 1.309(5)
N1 N2 1.391(4)
N2 C8 1.284(4)
C1 C2 1.364(6)
C1 C6 1.402(5)
C1 H1A 0.9300
C2 C3 1.381(6)
C2 H2 0.9300
C3 C4 1.360(6)
C3 H3 0.9300
C4 C5 1.393(6)
C4 H4 0.9300
C5 C6 1.401(5)
C6 C7 1.467(5)
C8 C9 1.441(5)
C8 H8 0.9300
C9 C10 1.409(5)
C9 C14 1.421(5)
C10 C11 1.343(5)
C10 H10 0.9300
C11 C12 1.384(5)
C11 H11 0.9300
C12 C13 1.367(5)
C12 H12 0.9300
C13 C14 1.405(5)
C15 H15A 0.9600
C15 H15B 0.9600
C15 H15C 0.9600
C16 C17 1.513(5)
C16 H16A 0.9700
C16 H16B 0.9700
C17 C18 1.505(5)
C17 H17A 0.9700
C17 H17B 0.9700
C18 C19 1.509(6)
C18 H18A 0.9700
C18 H18B 0.9700
C19 H19A 0.9600
C19 H19B 0.9600
C19 H19C 0.9600
C20 C21 1.500(5)
C20 H20A 0.9700
C20 H20B 0.9700
C21 C22 1.522(5)
C21 H21A 0.9700
C21 H21B 0.9700
C22 C23 1.506(7)
C22 H22A 0.9700
C22 H22B 0.9700
C23 H23A 0.9600
C23 H23B 0.9600
C23 H23C 0.9600
